data_4331324
loop_
_publ_author_name
'Martin M. Kimani'
'Lindsey Thompson'
'Whitney Snider'
'Colin D. McMillen'
'Joseph W. Kolis'

_publ_contact_author_address
;Chemistry Department Main Office
Clemson University Department of Chemistry
219 Hunter Laboratories
P.O. Box 340973
Clemson, SC 29634-0973
;
_publ_contact_author_email kjoseph@clemson.edu
_publ_contact_author_fax 864-656-6613
_publ_contact_author_name 'Joseph Kolis'
_publ_contact_author_phone '(864) 656-4739 / 502'
_publ_section_title
;
 Hydrothermal Synthesis and Spectroscopic Properties of a New Glaserite
 Material, K3RE(VO4)2 (RE = Sc, Y, Dy, Ho, Er, Yb, Lu, or Tm) with
 Potential Lasing and Optical Properties
;
_journal_name_full 'Inorganic Chemistry'
_journal_page_first 13271
_journal_page_last 13280
_journal_paper_doi 10.1021/ic301922e
_journal_volume 51
_journal_year 2012
_chemical_formula_moiety 'O8 Sc V2, 3(K)'
_chemical_formula_sum 'K3 O8 Sc V2'
_chemical_formula_weight 392.14
_space_group_IT_number 164
_symmetry_cell_setting trigonal
_symmetry_Int_Tables_number 164
_symmetry_space_group_name_Hall '-P 3 2"'
_symmetry_space_group_name_H-M 'P -3 m 1'
_atom_sites_solution_primary direct
_atom_sites_solution_secondary difmap
_audit_creation_method SHELXL-97
_cell_angle_alpha 90.00
_cell_angle_beta 90.00
_cell_angle_gamma 120.00
_cell_formula_units_Z 1
_cell_length_a 5.7638(8)
_cell_length_b 5.7638(8)
_cell_length_c 7.4746(15)
_cell_measurement_reflns_used 2221
_cell_measurement_temperature 293(2)
_cell_measurement_theta_max 29.89
_cell_measurement_theta_min 2.73
_cell_volume 215.05(6)
_computing_cell_refinement 'CrystalClear (Rigaku/MSC,2006)'
_computing_data_collection 'CrystalClear (Rigaku/MSC,2006)'
_computing_data_reduction 'CrystalClear (Rigaku/MSC,2006)'
_computing_molecular_graphics 'SHELXTL 6.10 (Sheldrick,2008)'
_computing_publication_material 'SHELXTL 6.10 (Sheldrick,2008)'
_computing_structure_refinement 'SHELXTL 6.10 (Sheldrick,2008)'
_computing_structure_solution 'SHELXTL 6.10 (Sheldrick,2008)'
_diffrn_ambient_temperature 293(2)
_diffrn_detector_area_resol_mean 14.6306
_diffrn_measured_fraction_theta_full 0.994
_diffrn_measured_fraction_theta_max 0.922
_diffrn_measurement_device_type 'Rigaku, AFC8S diffractometer'
_diffrn_measurement_method dtprofit.ref
_diffrn_radiation_monochromator graphite
_diffrn_radiation_source 'fine-focus sealed tube'
_diffrn_radiation_type MoK\a
_diffrn_radiation_wavelength 0.71073
_diffrn_reflns_av_R_equivalents 0.0384
_diffrn_reflns_av_sigmaI/netI 0.0174
_diffrn_reflns_limit_h_max 7
_diffrn_reflns_limit_h_min -7
_diffrn_reflns_limit_k_max 7
_diffrn_reflns_limit_k_min -7
_diffrn_reflns_limit_l_max 9
_diffrn_reflns_limit_l_min -10
_diffrn_reflns_number 2221
_diffrn_reflns_theta_full 25.00
_diffrn_reflns_theta_max 29.89
_diffrn_reflns_theta_min 2.73
_diffrn_standards_decay_% 0
_diffrn_standards_interval_count 0
_diffrn_standards_interval_time 0
_diffrn_standards_number 0
_exptl_absorpt_coefficient_mu 4.357
_exptl_absorpt_correction_T_max 0.002
_exptl_absorpt_correction_T_min 0.001
_exptl_absorpt_correction_type multi-scan
_exptl_absorpt_process_details 'REQAB, CrystalClear'
_exptl_crystal_colour colorless
_exptl_crystal_density_diffrn 3.028
_exptl_crystal_description hexagon
_exptl_crystal_F_000 188
_exptl_crystal_size_max 0.29
_exptl_crystal_size_mid 0.25
_exptl_crystal_size_min 0.22
_refine_diff_density_max 0.966
_refine_diff_density_min -0.749
_refine_diff_density_rms 0.135
_refine_ls_extinction_method none
_refine_ls_goodness_of_fit_ref 1.254
_refine_ls_matrix_type full
_refine_ls_number_parameters 20
_refine_ls_number_reflns 247
_refine_ls_number_restraints 0
_refine_ls_restrained_S_all 1.254
_refine_ls_R_factor_all 0.0296
_refine_ls_R_factor_gt 0.0291
_refine_ls_shift/su_max 0.000
_refine_ls_shift/su_mean 0.000
_refine_ls_structure_factor_coef Fsqd
_refine_ls_weighting_details 'calc w=1/[\s^2^(Fo^2^)+(0.0371P)^2^+0.2719P] where P=(Fo^2^+2Fc^2^)/3'
_refine_ls_weighting_scheme calc
_refine_ls_wR_factor_gt 0.0739
_refine_ls_wR_factor_ref 0.0743
_reflns_number_gt 239
_reflns_number_total 247
_reflns_threshold_expression >2sigma(I)
_cod_data_source_file ic301922e_si_015_2.cif
_cod_data_source_block K3ScV2O8
_cod_database_code 4331324

loop_
_symmetry_equiv_pos_as_xyz
'x, y, z'
'-y, x-y, z'
'-x+y, -x, z'
'y, x, -z'
'x-y, -y, -z'
'-x, -x+y, -z'
'-x, -y, -z'
'y, -x+y, -z'
'x-y, x, -z'
'-y, -x, z'
'-x+y, y, z'
'x, x-y, z'

loop_
_atom_site_label
_atom_site_type_symbol
_atom_site_fract_x
_atom_site_fract_y
_atom_site_fract_z
_atom_site_U_iso_or_equiv
_atom_site_adp_type
_atom_site_occupancy
_atom_site_symmetry_multiplicity
_atom_site_calc_flag
_atom_site_refinement_flags
Sc1 Sc 1.0000 0.0000 0.5000 0.0109(3) Uani 1 12 d S
V1 V 0.6667 0.3333 0.74601(10) 0.0100(3) Uani 1 6 d S
O2 O 0.6667 0.3333 0.9650(5) 0.0312(10) Uani 1 6 d S
O1 O 0.3402(4) 0.17011(19) 0.6665(3) 0.0213(5) Uani 1 2 d S
K1 K 0.6667 0.3333 1.31028(15) 0.0168(3) Uani 1 6 d S
K2 K 0.0000 0.0000 1.0000 0.0365(5) Uani 1 12 d S

loop_
_atom_site_aniso_label
_atom_site_aniso_U_11
_atom_site_aniso_U_22
_atom_site_aniso_U_33
_atom_site_aniso_U_23
_atom_site_aniso_U_13
_atom_site_aniso_U_12
Sc1 0.0080(4) 0.0080(4) 0.0165(6) 0.000 0.000 0.00401(19)
V1 0.0098(3) 0.0098(3) 0.0104(4) 0.000 0.000 0.00490(15)
O2 0.0414(16) 0.0414(16) 0.0106(17) 0.000 0.000 0.0207(8)
O1 0.0140(11) 0.0167(8) 0.0322(11) -0.0044(4) -0.0087(8) 0.0070(5)
K1 0.0164(4) 0.0164(4) 0.0175(5) 0.000 0.000 0.00821(19)
K2 0.0435(8) 0.0435(8) 0.0224(8) 0.000 0.000 0.0218(4)

loop_
_atom_type_symbol
_atom_type_description
_atom_type_scat_dispersion_real
_atom_type_scat_dispersion_imag
_atom_type_scat_source
O O 0.0106 0.0060 'International Tables Vol C Tables 4.2.6.8 and 6.1.1.4'
K K 0.2009 0.2494 'International Tables Vol C Tables 4.2.6.8 and 6.1.1.4'
V V 0.3005 0.5294 'International Tables Vol C Tables 4.2.6.8 and 6.1.1.4'
Sc Sc 0.2519 0.3716 'International Tables Vol C Tables 4.2.6.8 and 6.1.1.4'

loop_
_geom_angle_atom_site_label_1
_geom_angle_atom_site_label_2
_geom_angle_atom_site_label_3
_geom_angle
_geom_angle_site_symmetry_1
_geom_angle_site_symmetry_3
O1 Sc1 O1 180.00(9) 7_656 1_655
O1 Sc1 O1 91.37(9) 7_656 2_655
O1 Sc1 O1 88.63(9) 1_655 2_655
O1 Sc1 O1 88.63(9) 7_656 8_656
O1 Sc1 O1 91.37(9) 1_655 8_656
O1 Sc1 O1 180.0 2_655 8_656
O1 Sc1 O1 88.63(9) 7_656 9_656
O1 Sc1 O1 91.37(9) 1_655 9_656
O1 Sc1 O1 91.37(9) 2_655 9_656
O1 Sc1 O1 88.63(9) 8_656 9_656
O1 Sc1 O1 91.37(9) 7_656 3_655
O1 Sc1 O1 88.63(9) 1_655 3_655
O1 Sc1 O1 88.63(9) 2_655 3_655
O1 Sc1 O1 91.37(9) 8_656 3_655
O1 Sc1 O1 180.00(9) 9_656 3_655
O1 Sc1 K1 127.066(9) 7_656 7_757
O1 Sc1 K1 52.934(9) 1_655 7_757
O1 Sc1 K1 120.69(6) 2_655 7_757
O1 Sc1 K1 59.31(6) 8_656 7_757
O1 Sc1 K1 127.067(9) 9_656 7_757
O1 Sc1 K1 52.934(9) 3_655 7_757
O1 Sc1 K1 52.934(9) 7_656 1_554
O1 Sc1 K1 127.066(9) 1_655 1_554
O1 Sc1 K1 59.31(6) 2_655 1_554
O1 Sc1 K1 120.69(6) 8_656 1_554
O1 Sc1 K1 52.934(9) 9_656 1_554
O1 Sc1 K1 127.066(9) 3_655 1_554
K1 Sc1 K1 180.0 7_757 1_554
O1 Sc1 K1 127.066(9) 7_656 7_767
O1 Sc1 K1 52.934(9) 1_655 7_767
O1 Sc1 K1 52.934(9) 2_655 7_767
O1 Sc1 K1 127.066(9) 8_656 7_767
O1 Sc1 K1 59.31(6) 9_656 7_767
O1 Sc1 K1 120.69(6) 3_655 7_767
K1 Sc1 K1 105.632(19) 7_757 7_767
K1 Sc1 K1 74.368(19) 1_554 7_767
O1 Sc1 K1 52.934(9) 7_656 1_544
O1 Sc1 K1 127.067(9) 1_655 1_544
O1 Sc1 K1 127.066(9) 2_655 1_544
O1 Sc1 K1 52.934(9) 8_656 1_544
O1 Sc1 K1 120.69(6) 9_656 1_544
O1 Sc1 K1 59.31(6) 3_655 1_544
K1 Sc1 K1 74.368(19) 7_757 1_544
K1 Sc1 K1 105.632(19) 1_554 1_544
K1 Sc1 K1 180.0 7_767 1_544
O1 Sc1 K1 120.69(6) 7_656 1_654
O1 Sc1 K1 59.31(6) 1_655 1_654
O1 Sc1 K1 127.066(9) 2_655 1_654
O1 Sc1 K1 52.934(9) 8_656 1_654
O1 Sc1 K1 52.934(9) 9_656 1_654
O1 Sc1 K1 127.066(9) 3_655 1_654
K1 Sc1 K1 74.368(19) 7_757 1_654
K1 Sc1 K1 105.632(19) 1_554 1_654
K1 Sc1 K1 74.368(19) 7_767 1_654
K1 Sc1 K1 105.632(19) 1_544 1_654
O1 Sc1 K1 59.31(6) 7_656 7_657
O1 Sc1 K1 120.69(6) 1_655 7_657
O1 Sc1 K1 52.934(9) 2_655 7_657
O1 Sc1 K1 127.066(9) 8_656 7_657
O1 Sc1 K1 127.066(9) 9_656 7_657
O1 Sc1 K1 52.934(9) 3_655 7_657
K1 Sc1 K1 105.632(19) 7_757 7_657
K1 Sc1 K1 74.368(19) 1_554 7_657
K1 Sc1 K1 105.632(19) 7_767 7_657
K1 Sc1 K1 74.368(19) 1_544 7_657
K1 Sc1 K1 180.0 1_654 7_657
O2 V1 O1 110.05(8) . 2_655
O2 V1 O1 110.05(8) . .
O1 V1 O1 108.89(8) 2_655 .
O2 V1 O1 110.05(8) . 3_665
O1 V1 O1 108.89(8) 2_655 3_665
O1 V1 O1 108.89(8) . 3_665
O2 V1 K1 180.000(1) . 1_554
O1 V1 K1 69.95(8) 2_655 1_554
O1 V1 K1 69.95(8) . 1_554
O1 V1 K1 69.95(8) 3_665 1_554
O2 V1 K1 97.21(2) . 7_657
O1 V1 K1 59.403(8) 2_655 7_657
O1 V1 K1 59.403(8) . 7_657
O1 V1 K1 152.74(8) 3_665 7_657
K1 V1 K1 82.79(2) 1_554 7_657
O2 V1 K1 97.21(2) . 7_767
O1 V1 K1 59.403(8) 2_655 7_767
O1 V1 K1 152.74(8) . 7_767
O1 V1 K1 59.403(8) 3_665 7_767
K1 V1 K1 82.79(2) 1_554 7_767
K1 V1 K1 118.451(9) 7_657 7_767
O2 V1 K1 97.21(2) . 7_667
O1 V1 K1 152.74(8) 2_655 7_667
O1 V1 K1 59.403(8) . 7_667
O1 V1 K1 59.403(8) 3_665 7_667
K1 V1 K1 82.79(2) 1_554 7_667
K1 V1 K1 118.451(9) 7_657 7_667
K1 V1 K1 118.451(9) 7_767 7_667
O2 V1 K2 60.295(11) . 1_655
O1 V1 K2 49.75(8) 2_655 1_655
O1 V1 K2 125.30(3) . 1_655
O1 V1 K2 125.30(3) 3_665 1_655
K1 V1 K2 119.705(11) 1_554 1_655
K1 V1 K2 68.364(12) 7_657 1_655
K1 V1 K2 68.364(12) 7_767 1_655
K1 V1 K2 157.50(3) 7_667 1_655
O2 V1 K2 60.295(11) . 1_665
O1 V1 K2 125.30(3) 2_655 1_665
O1 V1 K2 125.30(3) . 1_665
O1 V1 K2 49.75(8) 3_665 1_665
K1 V1 K2 119.705(11) 1_554 1_665
K1 V1 K2 157.50(3) 7_657 1_665
K1 V1 K2 68.364(12) 7_767 1_665
K1 V1 K2 68.364(12) 7_667 1_665
K2 V1 K2 97.566(15) 1_655 1_665
O2 V1 K2 60.295(11) . .
O1 V1 K2 125.30(3) 2_655 .
O1 V1 K2 49.75(8) . .
O1 V1 K2 125.30(3) 3_665 .
K1 V1 K2 119.705(11) 1_554 .
K1 V1 K2 68.364(12) 7_657 .
K1 V1 K2 157.50(3) 7_767 .
K1 V1 K2 68.364(12) 7_667 .
K2 V1 K2 97.566(15) 1_655 .
K2 V1 K2 97.566(15) 1_665 .
V1 O2 K1 180.0 . .
V1 O2 K2 94.50(7) . 1_655
K1 O2 K2 85.50(7) . 1_655
V1 O2 K2 94.50(7) . 1_665
K1 O2 K2 85.50(7) . 1_665
K2 O2 K2 119.391(18) 1_655 1_665
V1 O2 K2 94.50(7) . .
K1 O2 K2 85.50(7) . .
K2 O2 K2 119.391(18) 1_655 .
K2 O2 K2 119.391(18) 1_665 .
V1 O1 Sc1 163.82(14) . 1_455
V1 O1 K1 89.46(4) . 7_667
Sc1 O1 K1 91.49(4) 1_455 7_667
V1 O1 K1 89.46(4) . 7_657
Sc1 O1 K1 91.49(4) 1_455 7_657
K1 O1 K1 172.96(10) 7_667 7_657
V1 O1 K2 104.21(10) . .
Sc1 O1 K2 91.96(7) 1_455 .
K1 O1 K2 86.76(5) 7_667 .
K1 O1 K2 86.76(5) 7_657 .
V1 O1 K1 78.58(8) . 1_554
Sc1 O1 K1 85.24(7) 1_455 1_554
K1 O1 K1 93.30(5) 7_667 1_554
K1 O1 K1 93.30(5) 7_657 1_554
K2 O1 K1 177.21(7) . 1_554
O2 K1 O1 93.45(5) . 9_657
O2 K1 O1 93.45(5) . 8_557
O1 K1 O1 119.640(11) 9_657 8_557
O2 K1 O1 93.45(5) . 7_667
O1 K1 O1 119.640(12) 9_657 7_667
O1 K1 O1 119.640(11) 8_557 7_667
O2 K1 O1 93.45(5) . 7_657
O1 K1 O1 61.24(8) 9_657 7_657
O1 K1 O1 58.52(8) 8_557 7_657
O1 K1 O1 172.96(10) 7_667 7_657
O2 K1 O1 93.45(5) . 8_667
O1 K1 O1 58.52(8) 9_657 8_667
O1 K1 O1 172.96(10) 8_557 8_667
O1 K1 O1 61.24(8) 7_667 8_667
O1 K1 O1 119.640(11) 7_657 8_667
O2 K1 O1 93.45(5) . 9_557
O1 K1 O1 172.96(10) 9_657 9_557
O1 K1 O1 61.24(8) 8_557 9_557
O1 K1 O1 58.52(8) 7_667 9_557
O1 K1 O1 119.640(12) 7_657 9_557
O1 K1 O1 119.640(11) 8_667 9_557
O2 K1 O1 148.53(4) . 3_666
O1 K1 O1 86.70(5) 9_657 3_666
O1 K1 O1 113.76(4) 8_557 3_666
O1 K1 O1 60.03(7) 7_667 3_666
O1 K1 O1 113.76(4) 7_657 3_666
O1 K1 O1 60.03(7) 8_667 3_666
O1 K1 O1 86.70(5) 9_557 3_666
O2 K1 O1 148.53(4) . 2_656
O1 K1 O1 60.03(7) 9_657 2_656
O1 K1 O1 86.70(5) 8_557 2_656
O1 K1 O1 113.76(4) 7_667 2_656
O1 K1 O1 60.03(7) 7_657 2_656
O1 K1 O1 86.70(5) 8_667 2_656
O1 K1 O1 113.76(4) 9_557 2_656
O1 K1 O1 53.76(6) 3_666 2_656
O2 K1 O1 148.53(4) . 1_556
O1 K1 O1 113.76(4) 9_657 1_556
O1 K1 O1 60.03(7) 8_557 1_556
O1 K1 O1 86.70(5) 7_667 1_556
O1 K1 O1 86.70(5) 7_657 1_556
O1 K1 O1 113.76(4) 8_667 1_556
O1 K1 O1 60.03(7) 9_557 1_556
O1 K1 O1 53.76(6) 3_666 1_556
O1 K1 O1 53.76(6) 2_656 1_556
O2 K1 V1 180.000(1) . 1_556
O1 K1 V1 86.55(5) 9_657 1_556
O1 K1 V1 86.55(5) 8_557 1_556
O1 K1 V1 86.55(5) 7_667 1_556
O1 K1 V1 86.55(5) 7_657 1_556
O1 K1 V1 86.55(5) 8_667 1_556
O1 K1 V1 86.55(5) 9_557 1_556
O1 K1 V1 31.47(4) 3_666 1_556
O1 K1 V1 31.47(4) 2_656 1_556
O1 K1 V1 31.47(4) 1_556 1_556
O2 K1 V1 82.79(2) . 7_657
O1 K1 V1 91.11(4) 9_657 7_657
O1 K1 V1 31.14(4) 8_557 7_657
O1 K1 V1 149.23(4) 7_667 7_657
O1 K1 V1 31.14(4) 7_657 7_657
O1 K1 V1 149.23(4) 8_667 7_657
O1 K1 V1 91.11(4) 9_557 7_657
O1 K1 V1 128.67(5) 3_666 7_657
O1 K1 V1 81.26(2) 2_656 7_657
O1 K1 V1 81.26(2) 1_556 7_657
V1 K1 V1 97.21(2) 1_556 7_657
O1 K2 O1 180.0 9_557 3
O1 K2 O1 58.36(6) 9_557 8_557
O1 K2 O1 121.64(6) 3 8_557
O1 K2 O1 121.64(6) 9_557 2
O1 K2 O1 58.36(6) 3 2
O1 K2 O1 180.0 8_557 2
O1 K2 O1 58.36(6) 9_557 7_557
O1 K2 O1 121.64(6) 3 7_557
O1 K2 O1 58.36(6) 8_557 7_557
O1 K2 O1 121.64(6) 2 7_557
O1 K2 O1 121.64(6) 9_557 .
O1 K2 O1 58.36(6) 3 .
O1 K2 O1 121.64(6) 8_557 .
O1 K2 O1 58.36(6) 2 .
O1 K2 O1 180.0 7_557 .
O1 K2 O2 102.46(6) 9_557 7_657
O1 K2 O2 77.54(6) 3 7_657
O1 K2 O2 51.24(7) 8_557 7_657
O1 K2 O2 128.76(7) 2 7_657
O1 K2 O2 102.46(6) 7_557 7_657
O1 K2 O2 77.54(6) . 7_657
O1 K2 O2 77.54(6) 9_557 1_455
O1 K2 O2 102.46(6) 3 1_455
O1 K2 O2 128.76(7) 8_557 1_455
O1 K2 O2 51.24(7) 2 1_455
O1 K2 O2 77.54(6) 7_557 1_455
O1 K2 O2 102.46(6) . 1_455
O2 K2 O2 180.0 7_657 1_455
O1 K2 O2 51.24(7) 9_557 7_667
O1 K2 O2 128.76(8) 3 7_667
O1 K2 O2 102.46(6) 8_557 7_667
O1 K2 O2 77.54(6) 2 7_667
O1 K2 O2 102.46(6) 7_557 7_667
O1 K2 O2 77.54(6) . 7_667
O2 K2 O2 119.391(19) 7_657 7_667
O2 K2 O2 60.609(18) 1_455 7_667
O1 K2 O2 128.76(8) 9_557 1_445
O1 K2 O2 51.24(7) 3 1_445
O1 K2 O2 77.54(6) 8_557 1_445
O1 K2 O2 102.46(6) 2 1_445
O1 K2 O2 77.54(6) 7_557 1_445
O1 K2 O2 102.46(6) . 1_445
O2 K2 O2 60.609(18) 7_657 1_445
O2 K2 O2 119.391(19) 1_455 1_445
O2 K2 O2 180.0 7_667 1_445
O1 K2 O2 77.54(6) 9_557 .
O1 K2 O2 102.46(6) 3 .
O1 K2 O2 77.54(6) 8_557 .
O1 K2 O2 102.46(6) 2 .
O1 K2 O2 128.76(8) 7_557 .
O1 K2 O2 51.24(7) . .
O2 K2 O2 60.609(18) 7_657 .
O2 K2 O2 119.391(19) 1_455 .
O2 K2 O2 60.609(18) 7_667 .
O2 K2 O2 119.391(18) 1_445 .
O1 K2 O2 102.46(6) 9_557 7_557
O1 K2 O2 77.54(6) 3 7_557
O1 K2 O2 102.46(6) 8_557 7_557
O1 K2 O2 77.54(6) 2 7_557
O1 K2 O2 51.24(7) 7_557 7_557
O1 K2 O2 128.76(8) . 7_557
O2 K2 O2 119.391(19) 7_657 7_557
O2 K2 O2 60.609(18) 1_455 7_557
O2 K2 O2 119.391(18) 7_667 7_557
O2 K2 O2 60.609(18) 1_445 7_557
O2 K2 O2 180.0 . 7_557

loop_
_geom_bond_atom_site_label_1
_geom_bond_atom_site_label_2
_geom_bond_distance
_geom_bond_site_symmetry_2
Sc1 O1 2.105(2) 7_656
Sc1 O1 2.105(2) 1_655
Sc1 O1 2.105(2) 2_655
Sc1 O1 2.105(2) 8_656
Sc1 O1 2.105(2) 9_656
Sc1 O1 2.105(2) 3_655
V1 O2 1.637(4) .
V1 O1 1.735(2) 2_655
V1 O1 1.735(2) .
V1 O1 1.735(2) 3_665
V1 K1 3.2569(15) 1_554
V1 K1 3.3542(5) 7_657
V1 K1 3.3542(5) 7_767
V1 K1 3.3542(5) 7_667
O2 K1 2.581(4) .
O2 K2 3.3380(6) 1_655
O2 K2 3.3380(6) 1_665
O2 K2 3.3380(6) .
O1 Sc1 2.105(2) 1_455
O1 K2 3.017(2) .
O1 K1 3.121(2) 1_554
K1 O1 3.121(2) 3_666
K1 O1 3.121(2) 2_656
K1 O1 3.121(2) 1_556
K1 V1 3.2569(15) 1_556
K1 V1 3.3542(5) 7_657
K2 O1 3.017(2) 9_557
K2 O1 3.017(2) 3
K2 O1 3.017(2) 8_557
K2 O1 3.017(2) 2
K2 O1 3.017(2) 7_557
K2 O2 3.3380(5) 7_657
K2 O2 3.3380(6) 1_455
K2 O2 3.3380(6) 7_667
K2 O2 3.3380(6) 1_445
K2 O2 3.3380(6) 7_557
